data_7702961
loop_
_publ_author_name
'Petrus, Rafa\/l'
'Fa\/lat, Patryk'
'Sobota, Piotr'

_publ_section_title
;
 Use of lithium aryloxides as promoters for preparation of \a-hydroxy acid
 esters.
;
_journal_issue 3
_journal_name_full 'Dalton transactions (Cambridge, England : 2003)'
_journal_page_first 866
_journal_page_last 876
_journal_paper_doi 10.1039/c9dt03631h
_journal_volume 49
_journal_year 2020
_chemical_formula_moiety 'C16 H15 Li O6'
_chemical_formula_sum 'C16 H15 Li O6'
_chemical_formula_weight 310.22
_chemical_properties_physical Air-sensitive,Moisture-sensitive,Hygroscopic
_space_group_crystal_system monoclinic
_space_group_IT_number 14
_space_group_name_Hall '-P 2ybc'
_space_group_name_H-M_alt 'P 1 21/c 1'
_atom_sites_solution_hydrogens mixed
_atom_sites_solution_primary direct
_atom_sites_solution_secondary difmap
_audit_creation_method SHELXL-2014/7
_audit_update_record
;
2019-07-30 deposited with the CCDC.	2019-12-13 downloaded from the CCDC.
;
_cell_angle_alpha 90
_cell_angle_beta 94.98(2)
_cell_angle_gamma 90
_cell_formula_units_Z 4
_cell_length_a 4.982(3)
_cell_length_b 11.477(5)
_cell_length_c 26.122(6)
_cell_measurement_reflns_used 2786
_cell_measurement_temperature 100(2)
_cell_measurement_theta_max 36.8156
_cell_measurement_theta_min 2.9435
_cell_volume 1488.0(12)
_computing_cell_refinement 'CrysAlis PRO (Agilent, 2011)'
_computing_data_collection 'CrysAlis PRO (Agilent, 2011)'
_computing_data_reduction 'CrysAlis PRO (Agilent, 2011)'
_computing_molecular_graphics 'DIAMOND  (Brandenburg, 2007)'
_computing_publication_material 'SHELXL-2014/7 (Sheldrick, 2014)'
_computing_structure_refinement 'SHELXL-2014/7 (Sheldrick, 2014)'
_computing_structure_solution 'SHELXS-2014/7 (Sheldrick, 2014)'
_diffrn_ambient_temperature 100(2)
_diffrn_measured_fraction_theta_full 0.998
_diffrn_measured_fraction_theta_max 0.998
_diffrn_measurement_device_type 'KUMA KM4 CCD \k-geometry diffractometer'
_diffrn_measurement_method \w
_diffrn_radiation_source 'fine-focus sealed tube'
_diffrn_radiation_type MoK\a
_diffrn_radiation_wavelength 0.71073
_diffrn_reflns_av_R_equivalents 0.0734
_diffrn_reflns_av_unetI/netI 0.0749
_diffrn_reflns_Laue_measured_fraction_full 0.998
_diffrn_reflns_Laue_measured_fraction_max 0.998
_diffrn_reflns_limit_h_max 6
_diffrn_reflns_limit_h_min -5
_diffrn_reflns_limit_k_max 14
_diffrn_reflns_limit_k_min -14
_diffrn_reflns_limit_l_max 33
_diffrn_reflns_limit_l_min -33
_diffrn_reflns_number 10884
_diffrn_reflns_point_group_measured_fraction_full 0.998
_diffrn_reflns_point_group_measured_fraction_max 0.998
_diffrn_reflns_theta_full 26.000
_diffrn_reflns_theta_max 26.999
_diffrn_reflns_theta_min 2.944
_exptl_absorpt_coefficient_mu 0.105
_exptl_absorpt_correction_T_max 0.995
_exptl_absorpt_correction_T_min 0.983
_exptl_absorpt_correction_type analytical
_exptl_absorpt_process_details
;
CrysAlisPro, Agilent Technologies,
Version 1.171.36.28 (release 01-02-2013 CrysAlis171 .NET)
(compiled Feb  1 2013,16:14:44)
Analytical numeric absorption correction using a multifaceted crystal
			model based on expressions derived by R.C. Clark & J.S. Reid.
(Clark, R. C. & Reid, J. S. (1995). Acta Cryst. A51, 887-897)
;
_exptl_crystal_colour colourless
_exptl_crystal_density_diffrn 1.385
_exptl_crystal_description needle
_exptl_crystal_F_000 648
_exptl_crystal_size_max 0.270
_exptl_crystal_size_mid 0.090
_exptl_crystal_size_min 0.060
_refine_diff_density_max 0.280
_refine_diff_density_min -0.248
_refine_diff_density_rms 0.059
_refine_ls_extinction_method none
_refine_ls_goodness_of_fit_ref 1.031
_refine_ls_hydrogen_treatment constr
_refine_ls_matrix_type full
_refine_ls_number_parameters 210
_refine_ls_number_reflns 3249
_refine_ls_number_restraints 0
_refine_ls_restrained_S_all 1.031
_refine_ls_R_factor_all 0.0989
_refine_ls_R_factor_gt 0.0554
_refine_ls_shift/su_max 0.000
_refine_ls_shift/su_mean 0.000
_refine_ls_structure_factor_coef Fsqd
_refine_ls_weighting_details 'w=1/[\s^2^(Fo^2^)+(0.0525P)^2^+0.2189P] where P=(Fo^2^+2Fc^2^)/3'
_refine_ls_weighting_scheme calc
_refine_ls_wR_factor_gt 0.1140
_refine_ls_wR_factor_ref 0.1346
_reflns_Friedel_coverage 0.000
_reflns_number_gt 2110
_reflns_number_total 3249
_reflns_threshold_expression 'I > 2\s(I)'
_cod_data_source_file c9dt03631h2.cif
_cod_data_source_block 2
_cod_depositor_comments 'Adding full bibliography for 7702960--7702962.cif.'
_cod_original_sg_symbol_H-M 'P 21/c'
_cod_database_code 7702961
_shelx_shelxl_version_number 2014/7
_shelx_space_group_comment
;
The symmetry employed for this shelxl refinement is uniquely defined
by the following loop, which should always be used as a source of
symmetry information in preference to the above space-group names.
They are only intended as comments.
;
_shelx_estimated_absorpt_t_min 0.972
_shelx_estimated_absorpt_t_max 0.994

loop_
_space_group_symop_operation_xyz
'x, y, z'
'-x, y+1/2, -z+1/2'
'-x, -y, -z'
'x, -y-1/2, z-1/2'

loop_
_atom_site_label
_atom_site_type_symbol
_atom_site_fract_x
_atom_site_fract_y
_atom_site_fract_z
_atom_site_U_iso_or_equiv
_atom_site_adp_type
_atom_site_occupancy
_atom_site_site_symmetry_order
_atom_site_calc_flag
_atom_site_refinement_flags_posn
_atom_site_refinement_flags_adp
Li1 Li 0.3199(8) 0.4806(3) 0.38197(16) 0.0268(9) Uani 1 1 d . .
O1 O 0.6236(3) 0.38412(13) 0.37613(6) 0.0250(4) Uani 1 1 d . .
O2 O 0.2680(3) 0.41454(14) 0.44839(6) 0.0267(4) Uani 1 1 d . .
O3 O 0.3065(3) 0.28785(14) 0.51352(6) 0.0296(4) Uani 1 1 d . .
O4 O -0.0026(3) 0.47562(14) 0.33712(6) 0.0260(4) Uani 1 1 d . .
H4A H -0.1310 0.4386 0.3482 0.039 Uiso 1 1 d R U
O5 O 0.3701(3) 0.64226(13) 0.36638(6) 0.0264(4) Uani 1 1 d . .
O6 O 0.2766(3) 0.81910(13) 0.33423(6) 0.0277(4) Uani 1 1 d . .
C1 C 0.6811(4) 0.28280(19) 0.39944(9) 0.0203(5) Uani 1 1 d . .
C2 C 0.8702(5) 0.2071(2) 0.37985(9) 0.0244(5) Uani 1 1 d . .
H2 H 0.9563 0.2295 0.3503 0.029 Uiso 1 1 calc R U
C3 C 0.9323(5) 0.1014(2) 0.40264(10) 0.0266(6) Uani 1 1 d . .
H3 H 1.0610 0.0521 0.3888 0.032 Uiso 1 1 calc R U
C4 C 0.8087(5) 0.0660(2) 0.44577(9) 0.0263(6) Uani 1 1 d . .
H4 H 0.8502 -0.0076 0.4611 0.032 Uiso 1 1 calc R U
C5 C 0.6257(5) 0.1387(2) 0.46601(9) 0.0241(5) Uani 1 1 d . .
H5 H 0.5428 0.1147 0.4957 0.029 Uiso 1 1 calc R U
C6 C 0.5584(4) 0.24746(19) 0.44387(9) 0.0197(5) Uani 1 1 d . .
C7 C 0.3660(5) 0.3252(2) 0.46709(9) 0.0216(5) Uani 1 1 d . .
C8 C 0.1213(5) 0.3601(2) 0.53921(10) 0.0338(6) Uani 1 1 d . .
H8A H 0.1957 0.4389 0.5436 0.051 Uiso 1 1 calc R U
H8B H 0.0949 0.3268 0.5729 0.051 Uiso 1 1 calc R U
H8C H -0.0521 0.3637 0.5184 0.051 Uiso 1 1 calc R U
C9 C -0.0999(5) 0.55352(19) 0.30204(9) 0.0213(5) Uani 1 1 d . .
C10 C -0.3198(5) 0.5240(2) 0.26709(9) 0.0252(6) Uani 1 1 d . .
H10 H -0.3962 0.4484 0.2684 0.030 Uiso 1 1 calc R U
C11 C -0.4262(5) 0.6020(2) 0.23124(9) 0.0240(5) Uani 1 1 d . .
H11 H -0.5757 0.5800 0.2082 0.029 Uiso 1 1 calc R U
C12 C -0.3179(5) 0.7130(2) 0.22817(9) 0.0254(6) Uani 1 1 d . .
H12 H -0.3921 0.7669 0.2032 0.030 Uiso 1 1 calc R U
C13 C -0.1017(5) 0.7440(2) 0.26177(9) 0.0238(5) Uani 1 1 d . .
H13 H -0.0261 0.8196 0.2594 0.029 Uiso 1 1 calc R U
C14 C 0.0101(4) 0.66677(19) 0.29956(8) 0.0181(5) Uani 1 1 d . .
C15 C 0.2341(5) 0.7040(2) 0.33606(9) 0.0213(5) Uani 1 1 d . .
C16 C 0.4947(5) 0.8623(2) 0.36856(10) 0.0301(6) Uani 1 1 d . .
H16A H 0.4682 0.8384 0.4038 0.045 Uiso 1 1 calc R U
H16B H 0.4995 0.9476 0.3666 0.045 Uiso 1 1 calc R U
H16C H 0.6653 0.8305 0.3587 0.045 Uiso 1 1 calc R U

loop_
_atom_site_aniso_label
_atom_site_aniso_U_11
_atom_site_aniso_U_22
_atom_site_aniso_U_33
_atom_site_aniso_U_23
_atom_site_aniso_U_13
_atom_site_aniso_U_12
Li1 0.029(2) 0.028(2) 0.023(2) 0.0025(17) 0.0006(19) 0.0020(17)
O1 0.0270(9) 0.0236(9) 0.0244(9) 0.0053(7) 0.0022(8) 0.0025(7)
O2 0.0301(10) 0.0254(9) 0.0249(9) 0.0035(7) 0.0037(8) 0.0064(8)
O3 0.0360(10) 0.0326(10) 0.0212(9) 0.0037(7) 0.0089(8) 0.0077(8)
O4 0.0231(9) 0.0240(9) 0.0306(10) 0.0093(7) 0.0000(8) -0.0026(7)
O5 0.0284(10) 0.0240(9) 0.0260(9) 0.0020(7) -0.0015(8) 0.0029(7)
O6 0.0326(10) 0.0198(9) 0.0298(10) 0.0012(7) -0.0013(8) -0.0029(7)
C1 0.0200(12) 0.0207(12) 0.0193(11) 0.0012(10) -0.0037(10) -0.0013(9)
C2 0.0234(13) 0.0264(13) 0.0230(12) -0.0022(10) 0.0000(11) -0.0011(10)
C3 0.0254(13) 0.0219(13) 0.0314(14) -0.0053(11) -0.0034(12) 0.0023(10)
C4 0.0310(14) 0.0195(12) 0.0271(13) 0.0040(10) -0.0048(11) 0.0006(10)
C5 0.0282(14) 0.0235(13) 0.0201(12) 0.0032(10) -0.0008(11) -0.0029(10)
C6 0.0189(12) 0.0209(12) 0.0188(12) 0.0004(9) -0.0020(10) -0.0002(9)
C7 0.0231(13) 0.0241(13) 0.0172(12) 0.0007(10) -0.0007(10) -0.0046(10)
C8 0.0352(16) 0.0437(17) 0.0235(14) 0.0019(12) 0.0082(12) 0.0078(12)
C9 0.0233(13) 0.0202(12) 0.0207(12) 0.0030(10) 0.0042(10) 0.0039(10)
C10 0.0246(13) 0.0245(13) 0.0267(13) -0.0004(11) 0.0033(11) -0.0021(10)
C11 0.0220(13) 0.0296(14) 0.0200(12) -0.0019(10) -0.0005(10) 0.0031(10)
C12 0.0310(14) 0.0269(13) 0.0181(12) 0.0017(10) 0.0013(11) 0.0095(11)
C13 0.0279(13) 0.0210(12) 0.0228(12) 0.0015(10) 0.0041(11) 0.0008(10)
C14 0.0165(12) 0.0232(12) 0.0152(11) 0.0007(9) 0.0044(10) 0.0028(9)
C15 0.0258(13) 0.0193(12) 0.0201(12) 0.0001(10) 0.0087(10) 0.0022(10)
C16 0.0332(15) 0.0277(14) 0.0281(14) -0.0020(11) -0.0043(12) -0.0005(11)

loop_
_atom_type_symbol
_atom_type_description
_atom_type_scat_dispersion_real
_atom_type_scat_dispersion_imag
_atom_type_scat_source
C C 0.0033 0.0016 'International Tables Vol C Tables 4.2.6.8 and 6.1.1.4'
H H 0.0000 0.0000 'International Tables Vol C Tables 4.2.6.8 and 6.1.1.4'
Li Li -0.0003 0.0001 'International Tables Vol C Tables 4.2.6.8 and 6.1.1.4'
O O 0.0106 0.0060 'International Tables Vol C Tables 4.2.6.8 and 6.1.1.4'

loop_
_geom_angle_atom_site_label_1
_geom_angle_atom_site_label_2
_geom_angle_atom_site_label_3
_geom_angle
O1 Li1 O4 124.8(2)
O1 Li1 O5 115.4(2)
O4 Li1 O5 90.97(18)
O1 Li1 O2 90.75(18)
O4 Li1 O2 111.7(2)
O5 Li1 O2 126.9(2)
C1 O1 Li1 128.0(2)
C7 O2 Li1 127.6(2)
C7 O3 C8 115.79(19)
C9 O4 Li1 129.47(19)
C9 O4 H4A 109.5
Li1 O4 H4A 115.4
C15 O5 Li1 128.5(2)
C15 O6 C16 115.59(18)
O1 C1 C2 119.7(2)
O1 C1 C6 122.2(2)
C2 C1 C6 118.0(2)
C3 C2 C1 121.3(2)
C3 C2 H2 119.4
C1 C2 H2 119.4
C2 C3 C4 120.7(2)
C2 C3 H3 119.7
C4 C3 H3 119.7
C5 C4 C3 119.3(2)
C5 C4 H4 120.4
C3 C4 H4 120.4
C4 C5 C6 121.6(2)
C4 C5 H5 119.2
C6 C5 H5 119.2
C5 C6 C1 119.2(2)
C5 C6 C7 120.5(2)
C1 C6 C7 120.3(2)
O2 C7 O3 121.2(2)
O2 C7 C6 126.5(2)
O3 C7 C6 112.3(2)
O3 C8 H8A 109.5
O3 C8 H8B 109.5
H8A C8 H8B 109.5
O3 C8 H8C 109.5
H8A C8 H8C 109.5
H8B C8 H8C 109.5
O4 C9 C10 119.9(2)
O4 C9 C14 121.7(2)
C10 C9 C14 118.3(2)
C11 C10 C9 121.4(2)
C11 C10 H10 119.3
C9 C10 H10 119.3
C10 C11 C12 120.7(2)
C10 C11 H11 119.7
C12 C11 H11 119.7
C13 C12 C11 119.1(2)
C13 C12 H12 120.4
C11 C12 H12 120.4
C12 C13 C14 121.7(2)
C12 C13 H13 119.1
C14 C13 H13 119.1
C13 C14 C9 118.7(2)
C13 C14 C15 120.4(2)
C9 C14 C15 120.9(2)
O5 C15 O6 120.9(2)
O5 C15 C14 126.8(2)
O6 C15 C14 112.19(19)
O6 C16 H16A 109.5
O6 C16 H16B 109.5
H16A C16 H16B 109.5
O6 C16 H16C 109.5
H16A C16 H16C 109.5
H16B C16 H16C 109.5

loop_
_geom_bond_atom_site_label_1
_geom_bond_atom_site_label_2
_geom_bond_distance
Li1 O1 1.892(4)
Li1 O4 1.906(5)
Li1 O5 1.921(4)
Li1 O2 1.931(4)
O1 C1 1.332(3)
O2 C7 1.220(3)
O3 C7 1.344(3)
O3 C8 1.448(3)
O4 C9 1.340(3)
O4 H4A 0.8403
O5 C15 1.223(3)
O6 C15 1.339(3)
O6 C16 1.436(3)
C1 C2 1.410(3)
C1 C6 1.417(3)
C2 C3 1.374(3)
C2 H2 0.9500
C3 C4 1.391(3)
C3 H3 0.9500
C4 C5 1.375(3)
C4 H4 0.9500
C5 C6 1.404(3)
C5 H5 0.9500
C6 C7 1.478(3)
C8 H8A 0.9800
C8 H8B 0.9800
C8 H8C 0.9800
C9 C10 1.405(3)
C9 C14 1.414(3)
C10 C11 1.369(3)
C10 H10 0.9500
C11 C12 1.389(3)
C11 H11 0.9500
C12 C13 1.376(3)
C12 H12 0.9500
C13 C14 1.405(3)
C13 H13 0.9500
C14 C15 1.467(3)
C16 H16A 0.9800
C16 H16B 0.9800
C16 H16C 0.9800

loop_
_geom_hbond_atom_site_label_D
_geom_hbond_atom_site_label_H
_geom_hbond_atom_site_label_A
_geom_hbond_distance_DH
_geom_hbond_distance_HA
_geom_hbond_distance_DA
_geom_hbond_angle_DHA
_geom_hbond_site_symmetry_A
O4 H4A O1 0.84 1.60 2.437(2) 170.9 1_455

loop_
_geom_torsion_atom_site_label_1
_geom_torsion_atom_site_label_2
_geom_torsion_atom_site_label_3
_geom_torsion_atom_site_label_4
_geom_torsion
O4 Li1 O1 C1 -93.5(3)
O5 Li1 O1 C1 155.8(2)
O2 Li1 O1 C1 23.8(3)
Li1 O1 C1 C2 161.5(2)
Li1 O1 C1 C6 -18.6(3)
O1 C1 C2 C3 -179.4(2)
C6 C1 C2 C3 0.7(3)
C1 C2 C3 C4 0.3(4)
C2 C3 C4 C5 -1.0(4)
C3 C4 C5 C6 0.7(4)
C4 C5 C6 C1 0.3(3)
C4 C5 C6 C7 -178.5(2)
O1 C1 C6 C5 179.1(2)
C2 C1 C6 C5 -1.0(3)
O1 C1 C6 C7 -2.0(3)
C2 C1 C6 C7 177.9(2)
Li1 O2 C7 O3 -178.3(2)
Li1 O2 C7 C6 2.5(4)
C8 O3 C7 O2 -0.1(3)
C8 O3 C7 C6 179.3(2)
C5 C6 C7 O2 -170.7(2)
C1 C6 C7 O2 10.4(4)
C5 C6 C7 O3 10.0(3)
C1 C6 C7 O3 -168.89(19)
Li1 O4 C9 C10 169.5(2)
Li1 O4 C9 C14 -11.6(4)
O4 C9 C10 C11 179.1(2)
C14 C9 C10 C11 0.2(3)
C9 C10 C11 C12 0.4(4)
C10 C11 C12 C13 -0.1(3)
C11 C12 C13 C14 -0.8(3)
C12 C13 C14 C9 1.5(3)
C12 C13 C14 C15 -177.7(2)
O4 C9 C14 C13 180.0(2)
C10 C9 C14 C13 -1.1(3)
O4 C9 C14 C15 -0.9(3)
C10 C9 C14 C15 178.0(2)
Li1 O5 C15 O6 171.7(2)
Li1 O5 C15 C14 -6.7(4)
C16 O6 C15 O5 2.0(3)
C16 O6 C15 C14 -179.43(19)
C13 C14 C15 O5 -170.4(2)
C9 C14 C15 O5 10.4(3)
C13 C14 C15 O6 11.1(3)
C9 C14 C15 O6 -168.1(2)
